data_7206448
loop_
_publ_author_name
'Huang, Yu-Ting'
'Lai, Yu-Lun'
'Lin, Chia-Her'
'Wang, Sue-Lein'

_publ_section_title
;
 Direct use of waste PET as unfailing source of organic reagents in the
 synthesis of intrinsic white/yellow luminescent nanoporous
 zincophosphates
;
_journal_issue 8
_journal_name_full 'Green Chemistry'
_journal_page_first 2000
_journal_paper_doi 10.1039/c1gc15427c
_journal_volume 13
_journal_year 2011
_chemical_formula_sum 'C24 H60 N8 O24 P4 Zn3'
_chemical_formula_weight 1164.79
_chemical_name_systematic
;
?
;
_space_group_IT_number 15
_symmetry_cell_setting monoclinic
_symmetry_space_group_name_Hall '-C 2yc'
_symmetry_space_group_name_H-M 'C 1 2/c 1'
_atom_sites_solution_hydrogens geom
_atom_sites_solution_primary direct
_atom_sites_solution_secondary difmap
_audit_creation_method SHELXL-97
_cell_angle_alpha 90.00
_cell_angle_beta 102.271(2)
_cell_angle_gamma 90.00
_cell_formula_units_Z 4
_cell_length_a 14.9192(14)
_cell_length_b 8.4607(8)
_cell_length_c 34.445(3)
_cell_measurement_reflns_used 4299
_cell_measurement_temperature 296(2)
_cell_measurement_theta_max 28.31
_cell_measurement_theta_min 2.42
_cell_volume 4248.5(7)
_computing_cell_refinement 'Bruker SMART'
_computing_data_collection 'Bruker SMART'
_computing_data_reduction 'Bruker SHEXTL'
_computing_molecular_graphics 'Bruker SHEXTL'
_computing_publication_material 'Bruker SHEXTL'
_computing_structure_refinement 'SHELXL-97 (Sheldrick, 2008)'
_computing_structure_solution 'SHELXS-97 (Sheldrick, 2008)'
_diffrn_ambient_temperature 296(2)
_diffrn_measured_fraction_theta_full 0.996
_diffrn_measured_fraction_theta_max 0.996
_diffrn_measurement_device_type 'CCD area detector'
_diffrn_measurement_method 'phi and omega scans'
_diffrn_radiation_monochromator graphite
_diffrn_radiation_source 'fine-focus sealed tube'
_diffrn_radiation_type MoK\a
_diffrn_radiation_wavelength 0.71073
_diffrn_reflns_av_R_equivalents 0.0512
_diffrn_reflns_av_sigmaI/netI 0.0521
_diffrn_reflns_limit_h_max 19
_diffrn_reflns_limit_h_min -16
_diffrn_reflns_limit_k_max 11
_diffrn_reflns_limit_k_min -10
_diffrn_reflns_limit_l_max 45
_diffrn_reflns_limit_l_min -45
_diffrn_reflns_number 15337
_diffrn_reflns_theta_full 28.35
_diffrn_reflns_theta_max 28.35
_diffrn_reflns_theta_min 2.42
_exptl_absorpt_coefficient_mu 1.927
_exptl_absorpt_correction_T_max 0.925
_exptl_absorpt_correction_T_min 0.592
_exptl_absorpt_correction_type empirical
_exptl_absorpt_process_details none
_exptl_crystal_colour Colorless
_exptl_crystal_density_diffrn 1.821
_exptl_crystal_density_meas ?
_exptl_crystal_density_method 'not measured'
_exptl_crystal_description Lamellar
_exptl_crystal_F_000 2408
_exptl_crystal_size_max 0.3
_exptl_crystal_size_mid 0.3
_exptl_crystal_size_min 0.05
_refine_diff_density_max 1.507
_refine_diff_density_min -1.188
_refine_diff_density_rms 0.162
_refine_ls_extinction_coef 0.00074(16)
_refine_ls_extinction_method none
_refine_ls_goodness_of_fit_ref 1.210
_refine_ls_matrix_type full
_refine_ls_number_parameters 285
_refine_ls_number_reflns 5299
_refine_ls_number_restraints 0
_refine_ls_restrained_S_all 1.210
_refine_ls_R_factor_all 0.0618
_refine_ls_R_factor_gt 0.0573
_refine_ls_shift/su_max 0.004
_refine_ls_shift/su_mean 0.001
_refine_ls_structure_factor_coef Fsqd
_refine_ls_weighting_details 'calc w=1/[\s^2^(Fo^2^)+(0.0466P)^2^+39.0824P] where P=(Fo^2^+2Fc^2^)/3'
_refine_ls_weighting_scheme calc
_refine_ls_wR_factor_gt 0.1422
_refine_ls_wR_factor_ref 0.1446
_reflns_number_gt 4865
_reflns_number_total 5299
_reflns_threshold_expression >2sigma(I)
_cod_data_source_file c1gc15427c.txt
_cod_data_source_block NTHU-3-TAEG
_cod_depositor_comments
;
The following automatic conversions were performed:

'_symmetry_cell_setting' value 'Monoclinic' changed to 'monoclinic'
according to /home/saulius/struct/CIF-dictionaries/cif_core.dic
dictionary named 'cif_core.dic' version 2.4.1 from
2010-06-29.

'_exptl_absorpt_correction_type' value 'Empirical'
changed to 'empirical' according to
/home/saulius/struct/CIF-dictionaries/cif_core.dic dictionary named
'cif_core.dic' version 2.4.1 from 2010-06-29.

Automatic conversion script
Id: cif_fix_values 1715 2011-07-08 13:25:40Z adriana 

The following automatic conversions were performed:

'_exptl_crystal_density_meas' value 'not measured' was changed to '?'
- the value is perceived as not measured.

Automatic conversion script
Id: cif_fix_values 3008 2015-01-20 13:52:24Z robertas 
;
_cod_original_sg_symbol_H-M C2/c
_cod_database_code 7206448

loop_
_symmetry_equiv_pos_as_xyz
'x, y, z'
'-x, y, -z+1/2'
'x+1/2, y+1/2, z'
'-x+1/2, y+1/2, -z+1/2'
'-x, -y, -z'
'x, -y, z-1/2'
'-x+1/2, -y+1/2, -z'
'x+1/2, -y+1/2, z-1/2'

loop_
_atom_site_label
_atom_site_type_symbol
_atom_site_fract_x
_atom_site_fract_y
_atom_site_fract_z
_atom_site_U_iso_or_equiv
_atom_site_adp_type
_atom_site_occupancy
_atom_site_symmetry_multiplicity
_atom_site_calc_flag
_atom_site_refinement_flags
Zn1 Zn 0.63144(3) 0.42880(5) 0.242306(13) 0.00985(12) Uani 1 1 d .
Zn2 Zn 0.5000 0.04101(7) 0.2500 0.01070(15) Uani 1 2 d S
P1 P 0.32614(6) -0.20719(11) 0.24228(3) 0.0088(2) Uani 1 1 d .
P2 P 0.46285(6) 0.28173(12) 0.19142(3) 0.0098(2) Uani 1 1 d .
O1 O 0.39893(18) -0.1042(3) 0.22910(9) 0.0138(6) Uani 1 1 d .
O2 O 0.33819(19) -0.3773(3) 0.22786(9) 0.0129(5) Uani 1 1 d .
O3 O 0.23241(18) -0.1460(3) 0.21972(9) 0.0127(5) Uani 1 1 d .
O4 O 0.33486(19) -0.2044(3) 0.28700(8) 0.0132(6) Uani 1 1 d .
O5 O 0.39770(19) 0.2791(3) 0.22002(9) 0.0136(6) Uani 1 1 d .
O6 O 0.52518(18) 0.4283(3) 0.19660(8) 0.0120(5) Uani 1 1 d .
O7 O 0.52083(18) 0.1310(3) 0.19889(9) 0.0127(5) Uani 1 1 d .
O8 O 0.40138(19) 0.2790(4) 0.14902(9) 0.0156(6) Uani 1 1 d .
O9 O 0.3377(2) 0.4331(4) 0.06571(10) 0.0227(7) Uani 1 1 d .
O10 O 0.4695(2) 0.3122(4) 0.09126(9) 0.0177(6) Uani 1 1 d .
O11 O 0.2118(2) 0.6276(4) -0.05947(10) 0.0228(7) Uani 1 1 d .
O12 O 0.1973(2) 0.5970(4) 0.02343(10) 0.0211(7) Uani 1 1 d .
N1 N 0.4051(2) -0.1960(4) 0.38256(10) 0.0118(6) Uani 1 1 d .
N2 N 0.3225(2) 0.0611(4) 0.33060(11) 0.0158(7) Uani 1 1 d .
N3 N 0.2548(2) -0.3957(4) 0.33447(11) 0.0143(7) Uani 1 1 d .
N4 N 0.5176(2) -0.2575(4) 0.32333(10) 0.0136(7) Uani 1 1 d .
C1 C 0.4012(3) -0.0328(5) 0.39690(13) 0.0161(8) Uani 1 1 d .
C2 C 0.3188(3) 0.0559(5) 0.37349(13) 0.0172(8) Uani 1 1 d .
C3 C 0.3432(3) -0.3004(5) 0.39900(12) 0.0141(8) Uani 1 1 d .
C4 C 0.3146(3) -0.4437(5) 0.37280(13) 0.0150(8) Uani 1 1 d .
C5 C 0.4995(3) -0.2579(5) 0.39236(12) 0.0146(8) Uani 1 1 d .
C6 C 0.5567(3) -0.2018(5) 0.36390(12) 0.0153(8) Uani 1 1 d .
C7 C 0.4174(3) 0.3944(5) 0.06443(12) 0.0143(8) Uani 1 1 d .
C8 C 0.4596(3) 0.4477(5) 0.03093(12) 0.0148(8) Uani 1 1 d .
C9 C 0.5368(3) 0.3707(5) 0.02314(12) 0.0149(8) Uani 1 1 d .
C10 C 0.4235(3) 0.5770(5) 0.00770(13) 0.0161(8) Uani 1 1 d .
C11 C 0.1965(3) 0.4815(6) -0.04140(15) 0.0241(9) Uani 1 1 d .
C12 C 0.1466(3) 0.5030(6) -0.00795(15) 0.0226(9) Uani 1 1 d .
H11A H 0.2466 0.6903 -0.0412 0.080 Uiso 1 1 d .
H12A H 0.2444 0.5295 0.0413 0.080 Uiso 1 1 d .
H2C H 0.2782 0.1046 0.3188 0.080 Uiso 1 1 d .
H4C H 0.5429 -0.2217 0.3046 0.080 Uiso 1 1 d .
H1A H 0.4595 0.0154 0.3951 0.080 Uiso 1 1 d .
H1B H 0.3944 -0.0197 0.4258 0.080 Uiso 1 1 d .
H2D H 0.2660 0.0018 0.3771 0.080 Uiso 1 1 d .
H2E H 0.3146 0.1604 0.3828 0.080 Uiso 1 1 d .
H3D H 0.2840 -0.2310 0.4020 0.080 Uiso 1 1 d .
H3E H 0.3738 -0.3378 0.4263 0.080 Uiso 1 1 d .
H4D H 0.3713 -0.5030 0.3656 0.080 Uiso 1 1 d .
H4E H 0.2810 -0.5132 0.3864 0.080 Uiso 1 1 d .
H5B H 0.4965 -0.3696 0.3914 0.080 Uiso 1 1 d .
H5C H 0.5333 -0.2370 0.4196 0.080 Uiso 1 1 d .
H6A H 0.5587 -0.0919 0.3626 0.080 Uiso 1 1 d .
H6B H 0.6160 -0.2395 0.3720 0.080 Uiso 1 1 d .
H9A H 0.5661 0.2850 0.0392 0.080 Uiso 1 1 d .
H10A H 0.3698 0.6350 0.0149 0.080 Uiso 1 1 d .
H11B H 0.2557 0.4285 -0.0286 0.080 Uiso 1 1 d .
H11C H 0.1580 0.4227 -0.0654 0.080 Uiso 1 1 d .
H12B H 0.0869 0.5590 -0.0181 0.080 Uiso 1 1 d .
H12C H 0.1335 0.4030 0.0047 0.080 Uiso 1 1 d .
H10 H 0.4520 0.3081 0.1135 0.080 Uiso 1 1 d .
H3A H 0.2812 -0.3328 0.3199 0.080 Uiso 1 1 d .
H4A H 0.5187 -0.3509 0.3228 0.080 Uiso 1 1 d .
H4B H 0.4641 -0.2284 0.3210 0.080 Uiso 1 1 d .
H2B H 0.3277 -0.0358 0.3208 0.080 Uiso 1 1 d .
H2A H 0.3737 0.1101 0.3259 0.080 Uiso 1 1 d .
H3B H 0.2080 -0.3522 0.3394 0.080 Uiso 1 1 d .
H3C H 0.2343 -0.4693 0.3203 0.080 Uiso 1 1 d .

loop_
_atom_site_aniso_label
_atom_site_aniso_U_11
_atom_site_aniso_U_22
_atom_site_aniso_U_33
_atom_site_aniso_U_23
_atom_site_aniso_U_13
_atom_site_aniso_U_12
Zn1 0.0063(2) 0.0074(2) 0.0161(2) -0.00008(16) 0.00318(16) -0.00012(15)
Zn2 0.0084(3) 0.0077(3) 0.0167(3) 0.000 0.0042(2) 0.000
P1 0.0050(4) 0.0080(4) 0.0139(5) 0.0001(3) 0.0028(3) 0.0000(3)
P2 0.0070(4) 0.0084(4) 0.0144(5) 0.0001(3) 0.0031(3) -0.0003(3)
O1 0.0087(12) 0.0122(13) 0.0218(15) -0.0028(11) 0.0063(11) -0.0051(10)
O2 0.0138(13) 0.0080(13) 0.0177(14) -0.0007(10) 0.0052(11) 0.0010(10)
O3 0.0066(12) 0.0119(13) 0.0200(14) 0.0013(11) 0.0036(10) 0.0034(10)
O4 0.0097(12) 0.0134(14) 0.0162(14) 0.0002(11) 0.0023(10) -0.0022(10)
O5 0.0129(13) 0.0118(14) 0.0181(14) -0.0006(11) 0.0076(11) -0.0029(10)
O6 0.0078(12) 0.0103(13) 0.0176(14) 0.0016(10) 0.0018(10) -0.0011(10)
O7 0.0103(12) 0.0088(13) 0.0199(14) 0.0016(11) 0.0052(11) 0.0017(10)
O8 0.0119(13) 0.0187(15) 0.0156(14) 0.0022(11) 0.0013(11) -0.0018(11)
O9 0.0145(14) 0.0293(18) 0.0262(17) 0.0097(14) 0.0087(12) 0.0032(13)
O10 0.0162(14) 0.0189(15) 0.0190(15) 0.0051(12) 0.0063(12) 0.0032(12)
O11 0.0228(16) 0.0217(17) 0.0234(16) 0.0002(13) 0.0037(13) 0.0001(13)
O12 0.0191(15) 0.0186(16) 0.0251(17) 0.0009(13) 0.0038(12) 0.0028(12)
N1 0.0087(14) 0.0107(16) 0.0163(16) 0.0010(12) 0.0034(12) 0.0004(12)
N2 0.0137(16) 0.0129(16) 0.0213(18) 0.0029(13) 0.0046(13) 0.0039(13)
N3 0.0113(15) 0.0121(16) 0.0197(17) -0.0013(13) 0.0037(13) -0.0021(12)
N4 0.0077(14) 0.0151(16) 0.0190(17) -0.0007(13) 0.0048(12) -0.0009(12)
C1 0.0178(19) 0.0132(19) 0.0177(19) 0.0002(15) 0.0045(16) -0.0009(15)
C2 0.022(2) 0.0130(19) 0.018(2) 0.0005(15) 0.0070(16) 0.0039(15)
C3 0.0144(18) 0.0132(18) 0.0152(18) 0.0014(15) 0.0041(15) -0.0026(14)
C4 0.0141(18) 0.0107(18) 0.021(2) 0.0021(15) 0.0048(15) 0.0003(14)
C5 0.0103(17) 0.0163(19) 0.0160(19) 0.0017(15) 0.0006(14) -0.0011(14)
C6 0.0102(17) 0.0163(19) 0.0173(19) -0.0013(15) -0.0019(14) -0.0010(14)
C7 0.0131(17) 0.0124(18) 0.0176(19) -0.0012(15) 0.0038(15) -0.0016(14)
C8 0.0143(18) 0.0129(19) 0.0178(19) 0.0003(15) 0.0047(15) -0.0026(14)
C9 0.0134(17) 0.0148(19) 0.0166(19) 0.0011(15) 0.0031(15) 0.0014(14)
C10 0.0130(18) 0.0150(19) 0.020(2) 0.0009(16) 0.0038(15) 0.0014(15)
C11 0.025(2) 0.020(2) 0.027(2) -0.0042(18) 0.0044(19) -0.0006(18)
C12 0.017(2) 0.020(2) 0.030(2) 0.0008(18) 0.0023(18) -0.0008(17)

loop_
_atom_type_symbol
_atom_type_description
_atom_type_scat_dispersion_real
_atom_type_scat_dispersion_imag
_atom_type_scat_source
C C 0.0033 0.0016 'International Tables Vol C Tables 4.2.6.8 and 6.1.1.4'
H H 0.0000 0.0000 'International Tables Vol C Tables 4.2.6.8 and 6.1.1.4'
N N 0.0061 0.0033 'International Tables Vol C Tables 4.2.6.8 and 6.1.1.4'
O O 0.0106 0.0060 'International Tables Vol C Tables 4.2.6.8 and 6.1.1.4'
P P 0.1023 0.0942 'International Tables Vol C Tables 4.2.6.8 and 6.1.1.4'
Zn Zn 0.2839 1.4301 'International Tables Vol C Tables 4.2.6.8 and 6.1.1.4'

loop_
_geom_angle_atom_site_label_1
_geom_angle_atom_site_label_2
_geom_angle_atom_site_label_3
_geom_angle
_geom_angle_site_symmetry_1
_geom_angle_site_symmetry_3
O5 Zn1 O2 105.07(12) 2_655 2_665
O5 Zn1 O3 111.11(12) 2_655 3
O2 Zn1 O3 111.99(12) 2_665 3
O5 Zn1 O6 106.05(12) 2_655 .
O2 Zn1 O6 118.70(12) 2_665 .
O3 Zn1 O6 103.81(12) 3 .
O1 Zn2 O1 102.35(18) 2_655 .
O1 Zn2 O7 99.58(12) 2_655 2_655
O1 Zn2 O7 108.08(12) . 2_655
O1 Zn2 O7 108.08(12) 2_655 .
O1 Zn2 O7 99.58(12) . .
O7 Zn2 O7 135.30(17) 2_655 .
O1 Zn2 P2 136.89(9) 2_655 .
O1 Zn2 P2 99.79(9) . .
O7 Zn2 P2 108.00(9) 2_655 .
O7 Zn2 P2 31.25(8) . .
O1 Zn2 P2 99.79(9) 2_655 2_655
O1 Zn2 P2 136.89(9) . 2_655
O7 Zn2 P2 31.25(8) 2_655 2_655
O7 Zn2 P2 108.00(9) . 2_655
P2 Zn2 P2 88.26(4) . 2_655
O4 P1 O1 112.22(16) . .
O4 P1 O3 112.35(16) . .
O1 P1 O3 106.51(16) . .
O4 P1 O2 110.46(16) . .
O1 P1 O2 107.20(16) . .
O3 P1 O2 107.83(16) . .
O5 P2 O7 107.10(16) . .
O5 P2 O6 112.95(16) . .
O7 P2 O6 110.25(15) . .
O5 P2 O8 106.12(16) . .
O7 P2 O8 110.20(17) . .
O6 P2 O8 110.09(16) . .
O5 P2 Zn2 65.47(12) . .
O7 P2 Zn2 42.69(11) . .
O6 P2 Zn2 118.33(11) . .
O8 P2 Zn2 130.23(12) . .
P1 O1 Zn2 141.73(19) . .
P1 O2 Zn1 130.39(18) . 2_645
P1 O3 Zn1 127.34(18) . 3_445
P2 O5 Zn1 133.73(18) . 2_655
P2 O6 Zn1 117.10(16) . .
P2 O7 Zn2 106.06(15) . .
C7 O10 H10 114.3 . .
C11 O11 H11A 109.2 . .
C12 O12 H12A 109.6 . .
C1 N1 C5 111.1(3) . .
C1 N1 C3 111.1(3) . .
C5 N1 C3 110.2(3) . .
C2 N2 H2C 108.6 . .
C2 N2 H2B 111.7 . .
H2C N2 H2B 111.3 . .
C2 N2 H2A 113.4 . .
H2C N2 H2A 109.8 . .
H2B N2 H2A 102.0 . .
C4 N3 H3A 114.6 . .
C4 N3 H3B 108.1 . .
H3A N3 H3B 110.0 . .
C4 N3 H3C 113.9 . .
H3A N3 H3C 106.2 . .
H3B N3 H3C 103.6 . .
C6 N4 H4C 116.5 . .
C6 N4 H4A 109.6 . .
H4C N4 H4A 108.5 . .
C6 N4 H4B 100.3 . .
H4C N4 H4B 112.9 . .
H4A N4 H4B 108.7 . .
N1 C1 C2 111.8(3) . .
N1 C1 H1A 105.8 . .
C2 C1 H1A 113.0 . .
N1 C1 H1B 116.5 . .
C2 C1 H1B 103.1 . .
H1A C1 H1B 106.9 . .
N2 C2 C1 110.2(3) . .
N2 C2 H2D 110.6 . .
C1 C2 H2D 107.2 . .
N2 C2 H2E 109.1 . .
C1 C2 H2E 112.7 . .
H2D C2 H2E 106.9 . .
N1 C3 C4 111.7(3) . .
N1 C3 H3D 107.5 . .
C4 C3 H3D 111.0 . .
N1 C3 H3E 110.5 . .
C4 C3 H3E 108.6 . .
H3D C3 H3E 107.4 . .
N3 C4 C3 110.5(3) . .
N3 C4 H4D 106.3 . .
C3 C4 H4D 112.4 . .
N3 C4 H4E 108.9 . .
C3 C4 H4E 108.1 . .
H4D C4 H4E 110.6 . .
N1 C5 C6 112.7(3) . .
N1 C5 H5B 108.2 . .
C6 C5 H5B 108.7 . .
N1 C5 H5C 115.3 . .
C6 C5 H5C 108.5 . .
H5B C5 H5C 102.9 . .
N4 C6 C5 110.5(3) . .
N4 C6 H6A 106.5 . .
C5 C6 H6A 111.9 . .
N4 C6 H6B 109.6 . .
C5 C6 H6B 109.4 . .
H6A C6 H6B 108.7 . .
O9 C7 O10 123.8(4) . .
O9 C7 C8 120.7(4) . .
O10 C7 C8 115.5(4) . .
C10 C8 C9 119.3(4) . .
C10 C8 C7 120.2(4) . .
C9 C8 C7 120.4(4) . .
C10 C9 C8 119.9(4) 5_665 .
C10 C9 H9A 117.6 5_665 .
C8 C9 H9A 122.3 . .
C9 C10 C8 120.7(4) 5_665 .
C9 C10 H10A 121.2 5_665 .
C8 C10 H10A 118.0 . .
O11 C11 C12 112.3(4) . .
O11 C11 H11B 111.8 . .
C12 C11 H11B 104.4 . .
O11 C11 H11C 100.5 . .
C12 C11 H11C 112.9 . .
H11B C11 H11C 115.2 . .
O12 C12 C11 112.2(4) . .
O12 C12 H12B 106.9 . .
C11 C12 H12B 109.6 . .
O12 C12 H12C 105.5 . .
C11 C12 H12C 114.1 . .
H12B C12 H12C 108.3 . .

loop_
_geom_bond_atom_site_label_1
_geom_bond_atom_site_label_2
_geom_bond_distance
_geom_bond_site_symmetry_2
Zn1 O5 1.928(3) 2_655
Zn1 O2 1.938(3) 2_665
Zn1 O3 1.943(3) 3
Zn1 O6 1.983(3) .
Zn2 O1 1.960(3) 2_655
Zn2 O1 1.960(3) .
Zn2 O7 2.002(3) 2_655
Zn2 O7 2.002(3) .
Zn2 P2 2.8374(11) .
Zn2 P2 2.8374(11) 2_655
P1 O4 1.518(3) .
P1 O1 1.534(3) .
P1 O3 1.538(3) .
P1 O2 1.546(3) .
P2 O5 1.524(3) .
P2 O7 1.532(3) .
P2 O6 1.538(3) .
P2 O8 1.551(3) .
O2 Zn1 1.938(3) 2_645
O3 Zn1 1.943(3) 3_445
O5 Zn1 1.928(3) 2_655
O9 C7 1.243(5) .
O10 C7 1.279(5) .
O10 H10 0.8612 .
O11 C11 1.424(6) .
O11 H11A 0.8985 .
O12 C12 1.423(6) .
O12 H12A 1.0067 .
N1 C1 1.472(5) .
N1 C5 1.473(5) .
N1 C3 1.475(5) .
N2 C2 1.491(6) .
N2 H2C 0.7899 .
N2 H2B 0.8962 .
N2 H2A 0.9126 .
N3 C4 1.484(5) .
N3 H3A 0.8800 .
N3 H3B 0.8372 .
N3 H3C 0.8094 .
N4 C6 1.473(5) .
N4 H4C 0.8701 .
N4 H4A 0.7913 .
N4 H4B 0.8223 .
C1 C2 1.518(6) .
C1 H1A 0.9746 .
C1 H1B 1.0270 .
C2 H2D 0.9418 .
C2 H2E 0.9476 .
C3 C4 1.517(6) .
C3 H3D 1.0835 .
C3 H3E 1.0059 .
C4 H4D 1.0577 .
C4 H4E 0.9561 .
C5 C6 1.508(6) .
C5 H5B 0.9459 .
C5 H5C 0.9820 .
C6 H6A 0.9313 .
C6 H6B 0.9254 .
C7 C8 1.497(6) .
C8 C10 1.395(6) .
C8 C9 1.398(6) .
C9 C10 1.394(6) 5_665
C9 H9A 0.9579 .
C10 C9 1.394(6) 5_665
C10 H10A 1.0134 .
C11 C12 1.510(7) .
C11 H11B 1.0056 .
C11 H11C 1.0290 .
C12 H12B 1.0033 .
C12 H12C 0.9892 .
